data_4502653
loop_
_publ_author_name
'Naik, Anil D.'
'D\^irtu, Marinela M.'
'L\'eonard, Alexandre'
'Tinant, Bernard'
'Marchand-Brynaert, Jacqueline'
'Su, Bao-Lian'
'Garcia, Yann'

_publ_section_title
;
 Engineering Three-Dimensional Chains of Porous Nanoballs from a
 1,2,4-Triazole-carboxylate Supramolecular Synthon
;
_journal_issue 4
_journal_name_full 'Crystal Growth &amp; Design'
_journal_page_first 1798
_journal_paper_doi 10.1021/cg901473d
_journal_volume 10
_journal_year 2010
_chemical_formula_sum 'C2 H2 B0.25 Cu0.5 F N1.5 O2.17'
_chemical_formula_weight 135.19
_chemical_name_systematic
; 
 ? 
;
_space_group_IT_number 217
_symmetry_cell_setting cubic
_symmetry_space_group_name_Hall 'I -4 2 3'
_symmetry_space_group_name_H-M 'I -4 3 m'
_atom_sites_solution_hydrogens geom
_atom_sites_solution_primary direct
_atom_sites_solution_secondary difmap
_audit_creation_method SHELXL-97
_cell_angle_alpha 90.00
_cell_angle_beta 90.00
_cell_angle_gamma 90.00
_cell_formula_units_Z 48
_cell_length_a 21.037(6)
_cell_length_b 21.037(6)
_cell_length_c 21.037(6)
_cell_measurement_reflns_used ' all '
_cell_measurement_temperature 120(2)
_cell_measurement_theta_max 21.05
_cell_measurement_theta_min 3.3
_cell_volume 9310(5)
_computing_cell_refinement ' mar '
_computing_data_collection ' mar '
_computing_data_reduction ' marhkl '
_computing_structure_refinement 'SHELXL-97 (Sheldrick, 1997)'
_computing_structure_solution 'SHELXS-97 (Sheldrick, 1990)'
_diffrn_ambient_temperature 120(2)
_diffrn_detector_area_resol_mean 6.66
_diffrn_measured_fraction_theta_full 0.989
_diffrn_measured_fraction_theta_max 0.989
_diffrn_measurement_device_type 'MAR345 image plate'
_diffrn_radiation_monochromator graphite
_diffrn_radiation_source 'fine-focus sealed tube'
_diffrn_radiation_type MoK\a
_diffrn_radiation_wavelength 0.71069
_diffrn_reflns_av_R_equivalents 0.068
_diffrn_reflns_av_sigmaI/netI 0.0226
_diffrn_reflns_limit_h_max 14
_diffrn_reflns_limit_h_min -14
_diffrn_reflns_limit_k_max 21
_diffrn_reflns_limit_k_min -21
_diffrn_reflns_limit_l_max 15
_diffrn_reflns_limit_l_min -14
_diffrn_reflns_number 23138
_diffrn_reflns_theta_full 21.05
_diffrn_reflns_theta_max 21.05
_diffrn_reflns_theta_min 3.35
_exptl_absorpt_coefficient_mu 1.427
_exptl_absorpt_correction_type none
_exptl_crystal_colour ' blue '
_exptl_crystal_density_diffrn 1.157
_exptl_crystal_density_method 'not measured'
_exptl_crystal_description ' parallelipided '
_exptl_crystal_F_000 3196
_exptl_crystal_size_max 0.25
_exptl_crystal_size_mid 0.20
_exptl_crystal_size_min 0.20
_refine_diff_density_max 0.621
_refine_diff_density_min -0.586
_refine_diff_density_rms 0.084
_refine_ls_abs_structure_details 'Flack H D (1983), Acta Cryst. A39, 876-881'
_refine_ls_abs_structure_Flack 0.04(6)
_refine_ls_extinction_coef 0.0012(4)
_refine_ls_extinction_expression Fc^*^=kFc[1+0.001xFc^2^\l^3^/sin(2\q)]^-1/4^
_refine_ls_extinction_method SHELXL
_refine_ls_goodness_of_fit_ref 1.065
_refine_ls_hydrogen_treatment constr
_refine_ls_matrix_type full
_refine_ls_number_parameters 79
_refine_ls_number_reflns 967
_refine_ls_number_restraints 0
_refine_ls_restrained_S_all 1.065
_refine_ls_R_factor_all 0.0647
_refine_ls_R_factor_gt 0.0626
_refine_ls_shift/su_max 4.674
_refine_ls_shift/su_mean 0.059
_refine_ls_structure_factor_coef Fsqd
_refine_ls_weighting_details 'calc w=1/[\s^2^(Fo^2^)+(0.1191P)^2^+26.0280P] where P=(Fo^2^+2Fc^2^)/3'
_refine_ls_weighting_scheme calc
_refine_ls_wR_factor_gt 0.1683
_refine_ls_wR_factor_ref 0.1717
_reflns_number_gt 922
_reflns_number_total 967
_reflns_threshold_expression >2sigma(I)
_cod_data_source_file cg901473d_si_003.cif
_cod_data_source_block mecunosq
_cod_depositor_comments
;
The following automatic conversions were performed:
'_atom_site_symetry_multiplicity' tag replaced with
'_atom_site_symmetry_multiplicity'.

Automatic conversion script
Id: cif_correct_tags 1440 2010-10-19 06:21:57Z saulius 

The following automatic conversions were performed:

'_symmetry_cell_setting' value ' cubic ' changed to 'cubic' according
to /home/saulius/struct/CIF-dictionaries/cif_core.dic dictionary
named 'cif_core.dic' version 2.4.2 from 2011-04-26.

Automatic conversion script
Id: cif_fix_values 1715 2011-07-08 13:25:40Z adriana 
;
_cod_original_sg_symbol_H-M ' I -43m '
_cod_original_formula_sum 'C2 H2 B0.25 Cu0.50 F N1.50 O2.17'
_cod_database_code 4502653

loop_
_symmetry_equiv_pos_as_xyz
'x, y, z'
'y, -x, -z'
'-x, -y, z'
'-y, x, -z'
'x, -y, -z'
'-y, -x, z'
'-x, y, -z'
'y, x, z'
'z, x, y'
'x, -z, -y'
'-z, -x, y'
'-x, z, -y'
'z, -x, -y'
'-x, -z, y'
'-z, x, -y'
'x, z, y'
'y, z, x'
'z, y, x'
'z, -y, -x'
'-z, -y, x'
'-z, y, -x'
'y, -z, -x'
'-y, -z, x'
'-y, z, -x'
'x+1/2, y+1/2, z+1/2'
'y+1/2, -x+1/2, -z+1/2'
'-x+1/2, -y+1/2, z+1/2'
'-y+1/2, x+1/2, -z+1/2'
'x+1/2, -y+1/2, -z+1/2'
'-y+1/2, -x+1/2, z+1/2'
'-x+1/2, y+1/2, -z+1/2'
'y+1/2, x+1/2, z+1/2'
'z+1/2, x+1/2, y+1/2'
'x+1/2, -z+1/2, -y+1/2'
'-z+1/2, -x+1/2, y+1/2'
'-x+1/2, z+1/2, -y+1/2'
'z+1/2, -x+1/2, -y+1/2'
'-x+1/2, -z+1/2, y+1/2'
'-z+1/2, x+1/2, -y+1/2'
'x+1/2, z+1/2, y+1/2'
'y+1/2, z+1/2, x+1/2'
'z+1/2, y+1/2, x+1/2'
'z+1/2, -y+1/2, -x+1/2'
'-z+1/2, -y+1/2, x+1/2'
'-z+1/2, y+1/2, -x+1/2'
'y+1/2, -z+1/2, -x+1/2'
'-y+1/2, -z+1/2, x+1/2'
'-y+1/2, z+1/2, -x+1/2'

loop_
_atom_site_label
_atom_site_type_symbol
_atom_site_fract_x
_atom_site_fract_y
_atom_site_fract_z
_atom_site_U_iso_or_equiv
_atom_site_adp_type
_atom_site_occupancy
_atom_site_symmetry_multiplicity
_atom_site_calc_flag
_atom_site_refinement_flags
Cu1 Cu 1.70123(6) 1.81447(6) 1.18553(6) 0.0800(7) Uani 1 2 d S
O10 O 1.7791(9) 1.7791(9) 1.2209(9) 0.152(11) Uani 1 6 d S
N2 N 1.7003(3) 1.8778(3) 1.2537(3) 0.0688(19) Uani 1 1 d .
C3 C 1.6614(4) 1.9237(4) 1.2686(5) 0.082(3) Uani 1 1 d .
H3 H 1.6248 1.9349 1.2446 0.099 Uiso 1 1 calc R
N4 N 1.4521(4) 1.8209(3) 1.1791(3) 0.065(2) Uani 1 2 d S
C6 C 1.5099(5) 1.8498(4) 1.1502(4) 0.074(3) Uani 1 2 d S
H6A H 1.5093 1.8963 1.1575 0.089 Uiso 0.50 1 calc PR
H6B H 1.5093 1.8425 1.1037 0.089 Uiso 0.50 1 calc PR
C7 C 1.5704(5) 1.8224(4) 1.1776(4) 0.063(3) Uani 1 2 d S
O8 O 1.5699(5) 1.7825(4) 1.2175(4) 0.107(3) Uani 1 2 d S
O9 O 1.6211(4) 1.8470(3) 1.1530(3) 0.077(2) Uani 1 2 d S
B1 B 1.5000 2.0000 1.2500 0.011(2) Uani 1 4 d S
F2 F 1.5103(3) 1.9502(4) 1.2855(4) 0.151(3) Uani 1 1 d .
O100 O 1.7639(6) 1.8793(6) 1.1207(6) 0.150(5) Uani 1 2 d S
O200 O 0.002(2) 0.2027(12) 0.7973(12) 0.360(19) Uiso 1 2 d S

loop_
_atom_site_aniso_label
_atom_site_aniso_U_11
_atom_site_aniso_U_22
_atom_site_aniso_U_33
_atom_site_aniso_U_23
_atom_site_aniso_U_13
_atom_site_aniso_U_12
Cu1 0.0649(10) 0.0875(9) 0.0875(9) -0.0332(9) -0.0171(5) 0.0171(5)
O10 0.152(11) 0.152(11) 0.152(11) -0.104(14) -0.104(14) 0.104(14)
N2 0.063(4) 0.074(4) 0.069(4) -0.020(3) -0.012(3) 0.020(3)
C3 0.075(6) 0.078(6) 0.094(7) -0.014(5) -0.001(5) 0.011(5)
N4 0.065(5) 0.065(3) 0.065(3) -0.017(5) 0.014(3) -0.014(3)
C6 0.073(7) 0.074(5) 0.074(5) -0.015(6) 0.028(5) -0.028(5)
C7 0.058(7) 0.065(4) 0.065(4) -0.009(6) -0.008(4) 0.008(4)
O8 0.089(6) 0.116(5) 0.116(5) 0.046(7) -0.014(3) 0.014(3)
O9 0.052(4) 0.090(4) 0.090(4) -0.015(4) -0.004(3) 0.004(3)
B1 0.000(3) 0.000(3) 0.033(6) 0.000 0.000 0.000
F2 0.102(4) 0.161(6) 0.189(8) -0.034(5) -0.004(5) -0.022(5)
O100 0.133(10) 0.158(7) 0.158(7) -0.014(10) 0.024(7) -0.024(7)

loop_
_atom_type_symbol
_atom_type_description
_atom_type_scat_dispersion_real
_atom_type_scat_dispersion_imag
_atom_type_scat_source
C C 0.0033 0.0016 'International Tables Vol C Tables 4.2.6.8 and 6.1.1.4'
H H 0.0000 0.0000 'International Tables Vol C Tables 4.2.6.8 and 6.1.1.4'
N N 0.0061 0.0033 'International Tables Vol C Tables 4.2.6.8 and 6.1.1.4'
O O 0.0106 0.0060 'International Tables Vol C Tables 4.2.6.8 and 6.1.1.4'
Cu Cu 0.3201 1.2651 'International Tables Vol C Tables 4.2.6.8 and 6.1.1.4'
B B 0.0013 0.0007 'International Tables Vol C Tables 4.2.6.8 and 6.1.1.4'
F F 0.0171 0.0103 'International Tables Vol C Tables 4.2.6.8 and 6.1.1.4'

loop_
_geom_angle_atom_site_label_1
_geom_angle_atom_site_label_2
_geom_angle_atom_site_label_3
_geom_angle
_geom_angle_site_symmetry_1
_geom_angle_site_symmetry_3
O9 Cu1 O10 177.2(10) . .
O9 Cu1 N2 90.59(19) . 10_588
O10 Cu1 N2 89.31(19) . 10_588
O9 Cu1 N2 90.59(19) . .
O10 Cu1 N2 89.31(19) . .
N2 Cu1 N2 175.6(5) 10_588 .
O9 Cu1 O100 94.5(5) . .
O10 Cu1 O100 88.3(10) . .
N2 Cu1 O100 92.1(2) 10_588 .
N2 Cu1 O100 92.1(2) . .
Cu1 O10 Cu1 119.80(15) 21_858 8
Cu1 O10 Cu1 119.80(15) 21_858 .
Cu1 O10 Cu1 119.80(14) 8 .
C3 N2 N2 105.9(5) . 21_858
C3 N2 Cu1 133.2(6) . .
N2 N2 Cu1 120.77(18) 21_858 .
N2 C3 N4 111.2(8) . 28_857
N2 C3 H3 124.4 . .
N4 C3 H3 124.4 28_857 .
C3 N4 C3 105.7(10) 41_454 26_487
C3 N4 C6 127.0(5) 41_454 .
C3 N4 C6 127.0(5) 26_487 .
N4 C6 C7 112.0(10) . .
N4 C6 H6A 109.2 . .
C7 C6 H6A 109.2 . .
N4 C6 H6B 109.2 . .
C7 C6 H6B 109.2 . .
H6A C6 H6B 107.9 . .
O8 C7 O9 124.9(11) . .
O8 C7 C6 122.2(11) . .
O9 C7 C6 112.9(10) . .
C7 O9 Cu1 115.7(8) . .
F2 B1 F2 109.1(4) 26_487 3_895
F2 B1 F2 109.1(4) 26_487 .
F2 B1 F2 110.1(7) 3_895 .
F2 B1 F2 110.1(7) 26_487 28_857
F2 B1 F2 109.1(4) 3_895 28_857
F2 B1 F2 109.1(4) . 28_857

loop_
_geom_bond_atom_site_label_1
_geom_bond_atom_site_label_2
_geom_bond_distance
_geom_bond_site_symmetry_2
Cu1 O9 1.942(8) .
Cu1 O10 1.947(2) .
Cu1 N2 1.958(6) 10_588
Cu1 N2 1.958(6) .
Cu1 O100 2.336(15) .
O10 Cu1 1.947(2) 21_858
O10 Cu1 1.947(2) 8
N2 C3 1.304(11) .
N2 N2 1.366(13) 21_858
C3 N4 1.306(10) 28_857
C3 H3 0.9500 .
N4 C3 1.306(10) 41_454
N4 C3 1.306(10) 26_487
N4 C6 1.490(14) .
C6 C7 1.512(17) .
C6 H6A 0.9900 .
C6 H6B 0.9900 .
C7 O8 1.187(15) .
C7 O9 1.294(13) .
B1 F2 1.306(9) 26_487
B1 F2 1.306(9) 3_895
B1 F2 1.306(9) .
B1 F2 1.306(9) 28_857

loop_
_geom_torsion_atom_site_label_1
_geom_torsion_atom_site_label_2
_geom_torsion_atom_site_label_3
_geom_torsion_atom_site_label_4
_geom_torsion
_geom_torsion_site_symmetry_1
_geom_torsion_site_symmetry_4
O9 Cu1 O10 Cu1 -85.5(17) . 21_858
N2 Cu1 O10 Cu1 -173.4(16) 10_588 21_858
N2 Cu1 O10 Cu1 2.4(16) . 21_858
O100 Cu1 O10 Cu1 94.5(16) . 21_858
O9 Cu1 O10 Cu1 85.5(15) . 8
N2 Cu1 O10 Cu1 -2.4(16) 10_588 8
N2 Cu1 O10 Cu1 173.4(16) . 8
O100 Cu1 O10 Cu1 -94.5(16) . 8
O9 Cu1 N2 C3 -1.5(9) . .
O10 Cu1 N2 C3 -178.7(13) . .
N2 Cu1 N2 C3 -107(5) 10_588 .
O100 Cu1 N2 C3 93.0(9) . .
O9 Cu1 N2 N2 175.8(3) . 21_858
O10 Cu1 N2 N2 -1.4(9) . 21_858
N2 Cu1 N2 N2 70(5) 10_588 21_858
O100 Cu1 N2 N2 -89.7(4) . 21_858
N2 N2 C3 N4 -0.5(9) 21_858 28_857
Cu1 N2 C3 N4 177.0(7) . 28_857
C3 N4 C6 C7 -86.0(10) 41_454 .
C3 N4 C6 C7 86.0(10) 26_487 .
N4 C6 C7 O8 0.000(4) . .
N4 C6 C7 O9 180.000(4) . .
O8 C7 O9 Cu1 0.000(3) . .
C6 C7 O9 Cu1 180.000(3) . .
O10 Cu1 O9 C7 0.00(5) . .
N2 Cu1 O9 C7 87.9(2) 10_588 .
N2 Cu1 O9 C7 -87.9(2) . .
O100 Cu1 O9 C7 180.000(3) . .
